data_9017693
loop_
_publ_author_name
'Pekov, I. V.'
'Zubkova, N. V.'
'Yapaskurt, V. O.'
'Belakovskiy, D. I.'
'Vigasina, M. F.'
'Sidorov, E. G.'
'Pushcharovsky, D. Y.'

_publ_section_title
;
 New arsenate minerals from the Arsenatnaya fumarole, Tolbachik volcano,
 Kamchatka, Russia. III. Popovite, Cu5O2(AsO4)2
;
_journal_name_full 'Mineralogical Magazine'
_journal_page_first 133
_journal_page_last 143
_journal_volume 79
_journal_year 2015
_chemical_compound_source 'Arsenatnaya fumarole, Tolbachik volcano, Kamchatka, Russia'
_chemical_formula_sum 'As1.95 Cu4.99 O10 S0.02 V0.01 Zn0.04'
_chemical_name_mineral Popovite
_space_group_IT_number 2
_space_group_name_Hall '-P 1'
_space_group_name_H-M_alt 'P -1'
_symmetry_space_group_name_H-M 'P -1'
_cell_angle_alpha 100.064
_cell_angle_beta 96.351
_cell_angle_gamma 95.100
_cell_length_a 5.1450
_cell_length_b 6.2557
_cell_length_c 6.2766
_cell_formula_units_Z 1
_cell_volume 196.474
_database_code_amcsd 0020397
_exptl_crystal_density_diffrn 5.299
_cod_data_source_file inputs/fixed/downloads/18/18600.cif
_cod_data_source_block 18600
_cod_original_formula_sum 'Cu4.99 Zn.04 As1.95 S.02 V.01 O10'
_cod_database_code 9017693

loop_
_space_group_symop_operation_xyz
x,y,z
-x,-y,-z

loop_
_atom_site_label
_atom_site_fract_x
_atom_site_fract_y
_atom_site_fract_z
_atom_site_occupancy
_atom_site_U_iso_or_equiv
Cu1 0.00000 0.00000 0.50000 0.99800 0.00890
Zn1 0.00000 0.00000 0.50000 0.00800 0.00890
Cu2 0.14290 0.66303 0.72409 0.99800 0.01060
Zn2 0.14290 0.66303 0.72409 0.00800 0.01060
Cu3 0.74550 0.87429 0.94844 0.99800 0.01050
Zn3 0.74550 0.87429 0.94844 0.00800 0.01050
As 0.40982 0.66287 0.27191 0.97500 0.00740
S 0.40982 0.66287 0.27191 0.01000 0.00740
V 0.40982 0.66287 0.27191 0.00500 0.00740
O1 0.97940 0.06040 0.21590 1.00000 0.00630
O2 0.41940 0.81130 0.06990 1.00000 0.00850
O3 0.20170 0.43930 0.17230 1.00000 0.01090
O4 0.29460 0.80330 0.48910 1.00000 0.00910
O5 0.71760 0.61000 0.34650 1.00000 0.00970

loop_
_cod_related_entry_id
_cod_related_entry_database
_cod_related_entry_code
1 AMCSD 0020397
